data_9014613
loop_
_publ_author_name
'Tarte, P.'
'Cahay, R.'
'Preudhomme, J.'
'Hervieu, M.'
'Choisnet, J.'
'Raveau, B.'

_publ_section_title
;
 Hexagonal-spinel transitions in antimonates Li2Cr(3-x)M(III)xSbO8
 _cod_database_code 1001232
;
_journal_name_full 'Journal of Solid State Chemistry'
_journal_page_first 282
_journal_page_last 289
_journal_paper_doi 10.1016/0022-4596(82)90375-9
_journal_volume 44
_journal_year 1982
_chemical_formula_sum 'Fe1.5 Li O4 Sb0.5'
_space_group_IT_number 227
_symmetry_space_group_name_Hall 'F 4d 2 3 -1d'
_symmetry_space_group_name_H-M 'F d -3 m :1'
_cell_angle_alpha 90
_cell_angle_beta 90
_cell_angle_gamma 90
_cell_length_a 8.425
_cell_length_b 8.425
_cell_length_c 8.425
_cell_formula_units_Z 8
_cell_volume 598.012
_database_code_amcsd 0013492
_exptl_crystal_density_diffrn 4.789
_cod_duplicate_entry 1001232
_cod_original_sg_symbol_H-M 'F d 3 m'
_cod_original_formula_sum '(Li Fe1.5 Sb.5) O4'
_cod_database_code 9014613
_amcsd_formula_title 'Fe3 Li2 O8 Sb'

loop_
_space_group_symop_operation_xyz
x,y,z
x,1/2+y,1/2+z
1/2+x,y,1/2+z
1/2+x,1/2+y,z
3/4+z,3/4-x,1/4+y
3/4+z,1/4-x,3/4+y
1/4+z,3/4-x,3/4+y
1/4+z,1/4-x,1/4+y
-y,1/2+z,1/2-x
-y,+z,-x
1/2-y,1/2+z,-x
1/2-y,+z,1/2-x
3/4+x,3/4-y,1/4+z
3/4+x,1/4-y,3/4+z
1/4+x,3/4-y,3/4+z
1/4+x,1/4-y,1/4+z
-z,1/2+x,1/2-y
-z,+x,-y
1/2-z,1/2+x,-y
1/2-z,+x,1/2-y
3/4+y,3/4-z,1/4+x
3/4+y,1/4-z,3/4+x
1/4+y,3/4-z,3/4+x
1/4+y,1/4-z,1/4+x
-x,1/2+y,1/2-z
-x,+y,-z
1/2-x,1/2+y,-z
1/2-x,+y,1/2-z
1/2+x,-z,1/2-y
1/2+x,1/2-z,-y
+x,-z,-y
+x,1/2-z,1/2-y
3/4-z,3/4+y,1/4+x
3/4-z,1/4+y,3/4+x
1/4-z,3/4+y,3/4+x
1/4-z,1/4+y,1/4+x
1/2+y,-x,1/2-z
1/2+y,1/2-x,-z
+y,-x,-z
+y,1/2-x,1/2-z
3/4-x,3/4+z,1/4+y
3/4-x,1/4+z,3/4+y
1/4-x,3/4+z,3/4+y
1/4-x,1/4+z,1/4+y
1/2+z,-y,1/2-x
1/2+z,1/2-y,-x
+z,-y,-x
+z,1/2-y,1/2-x
3/4-y,3/4+x,1/4+z
3/4-y,1/4+x,3/4+z
1/4-y,3/4+x,3/4+z
1/4-y,1/4+x,1/4+z
x,1/2+z,1/2+y
x,+z,+y
1/2+x,1/2+z,+y
1/2+x,+z,1/2+y
1/4-z,3/4-y,3/4-x
1/4-z,1/4-y,1/4-x
3/4-z,3/4-y,1/4-x
3/4-z,1/4-y,3/4-x
y,1/2+x,1/2+z
y,+x,+z
1/2+y,1/2+x,+z
1/2+y,+x,1/2+z
1/4-x,3/4-z,3/4-y
1/4-x,1/4-z,1/4-y
3/4-x,3/4-z,1/4-y
3/4-x,1/4-z,3/4-y
z,1/2+y,1/2+x
z,+y,+x
1/2+z,1/2+y,+x
1/2+z,+y,1/2+x
1/4-y,3/4-x,3/4-z
1/4-y,1/4-x,1/4-z
3/4-y,3/4-x,1/4-z
3/4-y,1/4-x,3/4-z
3/4+z,1/4+x,3/4-y
3/4+z,3/4+x,1/4-y
1/4+z,1/4+x,1/4-y
1/4+z,3/4+x,3/4-y
-y,1/2-z,1/2+x
-y,-z,+x
1/2-y,1/2-z,+x
1/2-y,-z,1/2+x
3/4+x,1/4+y,3/4-z
3/4+x,3/4+y,1/4-z
1/4+x,1/4+y,1/4-z
1/4+x,3/4+y,3/4-z
-z,1/2-x,1/2+y
-z,-x,+y
1/2-z,1/2-x,+y
1/2-z,-x,1/2+y
3/4+y,1/4+z,3/4-x
3/4+y,3/4+z,1/4-x
1/4+y,1/4+z,1/4-x
1/4+y,3/4+z,3/4-x
-x,1/2-y,1/2+z
-x,-y,+z
1/2-x,1/2-y,+z
1/2-x,-y,1/2+z
1/4-z,3/4+x,3/4+y
1/4-z,1/4+x,1/4+y
3/4-z,3/4+x,1/4+y
3/4-z,1/4+x,3/4+y
y,-z,-x
y,1/2-z,1/2-x
1/2+y,-z,1/2-x
1/2+y,1/2-z,-x
1/4-x,3/4+y,3/4+z
1/4-x,1/4+y,1/4+z
3/4-x,3/4+y,1/4+z
3/4-x,1/4+y,3/4+z
z,-x,-y
z,1/2-x,1/2-y
1/2+z,-x,1/2-y
1/2+z,1/2-x,-y
1/4-y,3/4+z,3/4+x
1/4-y,1/4+z,1/4+x
3/4-y,3/4+z,1/4+x
3/4-y,1/4+z,3/4+x
x,-y,-z
x,1/2-y,1/2-z
1/2+x,-y,1/2-z
1/2+x,1/2-y,-z
1/2-x,1/2+z,-y
1/2-x,+z,1/2-y
-x,1/2+z,1/2-y
-x,+z,-y
1/4+z,3/4-y,3/4+x
1/4+z,1/4-y,1/4+x
3/4+z,3/4-y,1/4+x
3/4+z,1/4-y,3/4+x
1/2-y,1/2+x,-z
1/2-y,+x,1/2-z
-y,1/2+x,1/2-z
-y,+x,-z
1/4+x,3/4-z,3/4+y
1/4+x,1/4-z,1/4+y
3/4+x,3/4-z,1/4+y
3/4+x,1/4-z,3/4+y
1/2-z,1/2+y,-x
1/2-z,+y,1/2-x
-z,1/2+y,1/2-x
-z,+y,-x
1/4+y,3/4-x,3/4+z
1/4+y,1/4-x,1/4+z
3/4+y,3/4-x,1/4+z
3/4+y,1/4-x,3/4+z
-x,-z,y
-x,1/2-z,1/2+y
1/2-x,-z,1/2+y
1/2-x,1/2-z,y
3/4+z,3/4+y,1/4-x
3/4+z,1/4+y,3/4-x
1/4+z,3/4+y,3/4-x
1/4+z,1/4+y,1/4-x
-y,-x,z
-y,1/2-x,1/2+z
1/2-y,-x,1/2+z
1/2-y,1/2-x,z
3/4+x,3/4+z,1/4-y
3/4+x,1/4+z,3/4-y
1/4+x,3/4+z,3/4-y
1/4+x,1/4+z,1/4-y
-z,-y,x
-z,1/2-y,1/2+x
1/2-z,-y,1/2+x
1/2-z,1/2-y,x
3/4+y,3/4+x,1/4-z
3/4+y,1/4+x,3/4-z
1/4+y,3/4+x,3/4-z
1/4+y,1/4+x,1/4-z
1/4-z,1/4-x,1/4-y
1/4-z,3/4-x,3/4-y
3/4-z,1/4-x,3/4-y
3/4-z,3/4-x,1/4-y
y,z,x
y,1/2+z,1/2+x
1/2+y,z,1/2+x
1/2+y,1/2+z,x
1/4-x,1/4-y,1/4-z
1/4-x,3/4-y,3/4-z
3/4-x,1/4-y,3/4-z
3/4-x,3/4-y,1/4-z
z,x,y
z,1/2+x,1/2+y
1/2+z,x,1/2+y
1/2+z,1/2+x,y
1/4-y,1/4-z,1/4-x
1/4-y,3/4-z,3/4-x
3/4-y,1/4-z,3/4-x
3/4-y,3/4-z,1/4-x

loop_
_atom_site_label
_atom_site_fract_x
_atom_site_fract_y
_atom_site_fract_z
_atom_site_occupancy
Li1 0.00000 0.00000 0.00000 0.33330
Fe1 0.00000 0.00000 0.00000 0.50000
Sb1 0.00000 0.00000 0.00000 0.16670
Li2 0.62500 0.62500 0.62500 0.33330
Fe2 0.62500 0.62500 0.62500 0.50000
Sb2 0.62500 0.62500 0.62500 0.16670
O1 0.38200 0.38200 0.38200 1.00000

loop_
_cod_related_entry_id
_cod_related_entry_database
_cod_related_entry_code
1 AMCSD 0013492
